data_4340138
loop_
_publ_author_name
'Poulten, Rebecca C.'
'L\'opez, Isidoro'
'Llobet, Antoni'
'Mahon, Mary F.'
'Whittlesey, Michael K.'

_publ_section_title
;
 Stereoelectronic effects in C-h bond oxidation reactions of ni(i)
 N-heterocyclic carbene complexes.
;
_journal_issue 14
_journal_name_full 'Inorganic chemistry'
_journal_page_first 7160
_journal_page_last 7169
_journal_paper_doi 10.1021/ic500213h
_journal_volume 53
_journal_year 2014
_chemical_formula_sum 'C36 H30 Br2 Ni O2 P2'
_chemical_formula_weight 775.07
_chemical_name_systematic
; 
 ? 
;
_space_group_IT_number 1
_symmetry_cell_setting triclinic
_symmetry_space_group_name_Hall 'P 1'
_symmetry_space_group_name_H-M 'P 1'
_atom_sites_solution_hydrogens geom
_atom_sites_solution_primary direct
_atom_sites_solution_secondary difmap
_audit_creation_method SHELXL-97
_cell_angle_alpha 65.486(1)
_cell_angle_beta 63.506(1)
_cell_angle_gamma 89.169(1)
_cell_formula_units_Z 1
_cell_length_a 9.9800(2)
_cell_length_b 10.0030(2)
_cell_length_c 10.4560(2)
_cell_measurement_reflns_used 19604
_cell_measurement_temperature 150(2)
_cell_measurement_theta_max 27.485
_cell_measurement_theta_min 2.910
_cell_volume 831.13(3)
_computing_cell_refinement 'HKL Scalepack (Otwinowski & Minor 1997)'
_computing_data_collection 'Collect (Bruker AXS BV 1997-2004)'
_computing_data_reduction 'Denzo & Scalepack (Otwinowski, Minor 1997)'
_computing_molecular_graphics 'ORTEX (P.McArdle 1995)'
_computing_publication_material 'SHELXL-97/2 (Sheldrick 1997)'
_computing_structure_refinement 'SHELXL-97/2 (Sheldrick 1997)'
_computing_structure_solution 'SHELXS-97 (Sheldrick 1990)'
_diffrn_ambient_temperature 150(2)
_diffrn_measured_fraction_theta_full 0.994
_diffrn_measured_fraction_theta_max 0.994
_diffrn_measurement_device_type '95mm CCD camera on \k-goniostat'
_diffrn_measurement_method CCD
_diffrn_radiation_monochromator 'horizonally mounted graphite crystal'
_diffrn_radiation_source 'fine-focus sealed tube'
_diffrn_radiation_type MoK\a
_diffrn_radiation_wavelength 0.71073
_diffrn_reflns_av_R_equivalents 0.0321
_diffrn_reflns_av_sigmaI/netI 0.0441
_diffrn_reflns_limit_h_max 12
_diffrn_reflns_limit_h_min -12
_diffrn_reflns_limit_k_max 12
_diffrn_reflns_limit_k_min -12
_diffrn_reflns_limit_l_max 13
_diffrn_reflns_limit_l_min -13
_diffrn_reflns_number 15860
_diffrn_reflns_theta_full 27.49
_diffrn_reflns_theta_max 27.49
_diffrn_reflns_theta_min 3.59
_exptl_absorpt_coefficient_mu 3.115
_exptl_absorpt_correction_T_max 0.159
_exptl_absorpt_correction_T_min 0.118
_exptl_absorpt_correction_type multi-scan
_exptl_absorpt_process_details
;
multi-scan from symmetry-related measurements 
 Sortav (Blessing 1995)
;
_exptl_crystal_colour pale-green
_exptl_crystal_density_diffrn 1.549
_exptl_crystal_density_method 'not measured'
_exptl_crystal_description block
_exptl_crystal_F_000 390
_exptl_crystal_size_max 0.20
_exptl_crystal_size_mid 0.10
_exptl_crystal_size_min 0.10
_refine_diff_density_max 0.431
_refine_diff_density_min -0.546
_refine_diff_density_rms 0.059
_refine_ls_abs_structure_details 'Flack H D (1983), Acta Cryst. A39, 876-881'
_refine_ls_abs_structure_Flack 0.005(4)
_refine_ls_extinction_coef 0.0076(11)
_refine_ls_extinction_expression Fc^*^=kFc[1+0.001xFc^2^\l^3^/sin(2\q)]^-1/4^
_refine_ls_extinction_method SHELXL
_refine_ls_goodness_of_fit_ref 1.063
_refine_ls_hydrogen_treatment constr
_refine_ls_matrix_type full
_refine_ls_number_parameters 389
_refine_ls_number_reflns 7065
_refine_ls_number_restraints 3
_refine_ls_restrained_S_all 1.063
_refine_ls_R_factor_all 0.0315
_refine_ls_R_factor_gt 0.0278
_refine_ls_shift/su_max 0.001
_refine_ls_shift/su_mean 0.000
_refine_ls_structure_factor_coef Fsqd
_refine_ls_weighting_details 'calc w=1/[\s^2^(Fo^2^)+(0.0250P)^2^+0.0943P] where P=(Fo^2^+2Fc^2^)/3'
_refine_ls_weighting_scheme calc
_refine_ls_wR_factor_gt 0.0622
_refine_ls_wR_factor_ref 0.0645
_reflns_number_gt 6648
_reflns_number_total 7065
_reflns_threshold_expression >2sigma(I)
_cod_data_source_file ic500213h_si_001.cif
_cod_data_source_block k13mkw19
_cod_depositor_comments
;
The following automatic conversions were performed:

'_symmetry_cell_setting' value 'Triclinic' changed to 'triclinic'
according to
/usr/data/users/saulius/crontab/automatic-downloads/rss-feeds/ACS/lib/dictionaries/cif_core.dic
dictionary named 'cif_core.dic' version 2.4.2 from 2011-04-26.

Automatic conversion script
Id: cif_fix_values 2281 2013-09-26 08:29:07Z andrius 

 Adding full bibliography for 4340134--4340138.cif.
;
_cod_original_sg_symbol_H-M P1
_cod_database_code 4340138

loop_
_symmetry_equiv_pos_as_xyz
'x, y, z'

loop_
_atom_site_label
_atom_site_type_symbol
_atom_site_fract_x
_atom_site_fract_y
_atom_site_fract_z
_atom_site_U_iso_or_equiv
_atom_site_adp_type
_atom_site_occupancy
_atom_site_symmetry_multiplicity
_atom_site_calc_flag
_atom_site_refinement_flags
Br2 Br 0.74758(3) 0.82204(3) 0.38949(3) 0.03830(9) Uani 1 1 d .
Ni1 Ni 0.49363(3) 0.85624(3) 0.51361(3) 0.02698(9) Uani 1 1 d .
Br1 Br 0.43027(3) 0.92796(3) 0.71899(3) 0.04488(9) Uani 1 1 d .
P2 P 0.16939(8) 0.62351(8) 0.63562(8) 0.02800(15) Uani 1 1 d .
P1 P 0.44759(8) 1.16446(7) 0.26612(7) 0.02553(14) Uani 1 1 d .
O1 O 0.4823(2) 1.0104(2) 0.3310(2) 0.0320(4) Uani 1 1 d .
O2 O 0.3231(2) 0.6969(2) 0.5947(2) 0.0339(4) Uani 1 1 d .
C1 C 0.5371(3) 1.2959(3) 0.2944(3) 0.0279(5) Uani 1 1 d .
C19 C 0.1684(3) 0.6396(3) 0.4583(3) 0.0307(6) Uani 1 1 d .
C7 C 0.5251(3) 1.2335(3) 0.0529(3) 0.0301(6) Uani 1 1 d .
C12 C 0.5674(3) 1.1318(4) -0.0092(4) 0.0393(7) Uani 1 1 d .
H12 H 0.5577 1.0297 0.0600 0.047 Uiso 1 1 calc R
C3 C 0.5578(4) 1.5173(3) 0.3272(4) 0.0417(7) Uani 1 1 d .
H3 H 0.5153 1.5977 0.3446 0.050 Uiso 1 1 calc R
C31 C 0.1293(3) 0.4261(3) 0.7680(3) 0.0284(5) Uani 1 1 d .
C6 C 0.6801(3) 1.2795(3) 0.2833(4) 0.0372(6) Uani 1 1 d .
H6 H 0.7211 1.1968 0.2708 0.045 Uiso 1 1 calc R
C25 C 0.0151(4) 0.6992(3) 0.7352(3) 0.0332(6) Uani 1 1 d .
C8 C 0.5412(4) 1.3831(4) -0.0478(4) 0.0432(7) Uani 1 1 d .
H8 H 0.5121 1.4529 -0.0056 0.052 Uiso 1 1 calc R
C32 C -0.0199(3) 0.3401(3) 0.8721(3) 0.0358(6) Uani 1 1 d .
H32 H -0.1048 0.3867 0.8792 0.043 Uiso 1 1 calc R
C36 C 0.2527(3) 0.3566(3) 0.7589(3) 0.0346(6) Uani 1 1 d .
H36 H 0.3544 0.4142 0.6882 0.042 Uiso 1 1 calc R
C33 C -0.0439(4) 0.1867(3) 0.9650(4) 0.0381(7) Uani 1 1 d .
H33 H -0.1453 0.1282 1.0351 0.046 Uiso 1 1 calc R
C29 C -0.1067(4) 0.7794(4) 0.9403(4) 0.0463(8) Uani 1 1 d .
H29 H -0.1052 0.8038 1.0184 0.056 Uiso 1 1 calc R
C20 C 0.2527(4) 0.7682(3) 0.3144(4) 0.0433(7) Uani 1 1 d .
H20 H 0.3057 0.8481 0.3120 0.052 Uiso 1 1 calc R
C27 C -0.2362(4) 0.7554(4) 0.8024(4) 0.0466(8) Uani 1 1 d .
H27 H -0.3231 0.7633 0.7864 0.056 Uiso 1 1 calc R
C24 C 0.0899(4) 0.5235(3) 0.4598(4) 0.0377(7) Uani 1 1 d .
H24 H 0.0311 0.4350 0.5576 0.045 Uiso 1 1 calc R
C28 C -0.2333(4) 0.7875(3) 0.9168(4) 0.0491(9) Uani 1 1 d .
H28 H -0.3194 0.8156 0.9809 0.059 Uiso 1 1 calc R
C4 C 0.7008(4) 1.5022(3) 0.3132(4) 0.0401(7) Uani 1 1 d .
H4 H 0.7572 1.5730 0.3192 0.048 Uiso 1 1 calc R
C35 C 0.2274(4) 0.2029(3) 0.8531(4) 0.0399(7) Uani 1 1 d .
H35 H 0.3120 0.1559 0.8470 0.048 Uiso 1 1 calc R
C34 C 0.0798(4) 0.1181(3) 0.9559(4) 0.0383(7) Uani 1 1 d .
H34 H 0.0631 0.0130 1.0202 0.046 Uiso 1 1 calc R
C11 C 0.6239(4) 1.1790(5) -0.1724(4) 0.0528(9) Uani 1 1 d .
H11 H 0.6505 1.1090 -0.2147 0.063 Uiso 1 1 calc R
C2 C 0.4761(3) 1.4158(3) 0.3161(3) 0.0350(6) Uani 1 1 d .
H2 H 0.3788 1.4278 0.3231 0.042 Uiso 1 1 calc R
C9 C 0.6006(4) 1.4299(4) -0.2118(4) 0.0572(10) Uani 1 1 d .
H9 H 0.6135 1.5323 -0.2825 0.069 Uiso 1 1 calc R
C10 C 0.6410(4) 1.3259(6) -0.2710(4) 0.0601(11) Uani 1 1 d .
H10 H 0.6813 1.3581 -0.3827 0.072 Uiso 1 1 calc R
C26 C -0.1120(3) 0.7113(3) 0.7099(4) 0.0380(7) Uani 1 1 d .
H26 H -0.1134 0.6895 0.6302 0.046 Uiso 1 1 calc R
C30 C 0.0175(4) 0.7357(3) 0.8490(3) 0.0393(7) Uani 1 1 d .
H30 H 0.1049 0.7305 0.8642 0.047 Uiso 1 1 calc R
C23 C 0.0980(4) 0.5377(4) 0.3185(4) 0.0447(8) Uani 1 1 d .
H23 H 0.0452 0.4586 0.3197 0.054 Uiso 1 1 calc R
C22 C 0.1820(4) 0.6655(4) 0.1774(4) 0.0482(8) Uani 1 1 d .
H22 H 0.1864 0.6750 0.0812 0.058 Uiso 1 1 calc R
C5 C 0.7621(4) 1.3835(4) 0.2903(4) 0.0455(8) Uani 1 1 d .
H5 H 0.8610 1.3739 0.2794 0.055 Uiso 1 1 calc R
C14 C 0.1623(3) 1.1404(3) 0.5085(3) 0.0325(6) Uani 1 1 d .
H14 H 0.2134 1.1432 0.5656 0.039 Uiso 1 1 calc R
C13 C 0.2465(3) 1.1586(3) 0.3508(3) 0.0286(6) Uani 1 1 d .
C15 C 0.0053(3) 1.1186(3) 0.5793(3) 0.0351(6) Uani 1 1 d .
H15 H -0.0517 1.1096 0.6845 0.042 Uiso 1 1 calc R
C18 C 0.1704(3) 1.1525(3) 0.2687(3) 0.0331(6) Uani 1 1 d .
H18 H 0.2270 1.1662 0.1616 0.040 Uiso 1 1 calc R
C21 C 0.2604(5) 0.7810(4) 0.1742(4) 0.0531(9) Uani 1 1 d .
H21 H 0.3194 0.8690 0.0758 0.064 Uiso 1 1 calc R
C17 C 0.0109(3) 1.1262(3) 0.3443(4) 0.0374(6) Uani 1 1 d .
H17 H -0.0415 1.1197 0.2896 0.045 Uiso 1 1 calc R
C16 C -0.0708(4) 1.1096(3) 0.4989(4) 0.0362(7) Uani 1 1 d .
H16 H -0.1795 1.0919 0.5503 0.043 Uiso 1 1 calc R

loop_
_atom_site_aniso_label
_atom_site_aniso_U_11
_atom_site_aniso_U_22
_atom_site_aniso_U_33
_atom_site_aniso_U_23
_atom_site_aniso_U_13
_atom_site_aniso_U_12
Br2 0.03248(15) 0.03540(15) 0.04064(16) -0.01522(13) -0.01467(12) 0.00777(12)
Ni1 0.02941(18) 0.02667(17) 0.02470(16) -0.00859(13) -0.01574(14) 0.00332(14)
Br1 0.05054(19) 0.0567(2) 0.03829(16) -0.02866(15) -0.02357(14) 0.01108(15)
P2 0.0306(4) 0.0260(3) 0.0266(3) -0.0090(3) -0.0159(3) 0.0032(3)
P1 0.0287(3) 0.0252(3) 0.0227(3) -0.0092(3) -0.0141(3) 0.0045(3)
O1 0.0444(11) 0.0263(9) 0.0306(9) -0.0124(8) -0.0231(9) 0.0107(8)
O2 0.0337(10) 0.0326(10) 0.0331(10) -0.0105(9) -0.0182(8) 0.0007(9)
C1 0.0287(13) 0.0293(13) 0.0219(12) -0.0090(10) -0.0117(10) 0.0003(11)
C19 0.0346(15) 0.0274(13) 0.0316(13) -0.0119(11) -0.0187(12) 0.0082(11)
C7 0.0259(13) 0.0389(15) 0.0258(12) -0.0117(11) -0.0153(11) 0.0031(11)
C12 0.0327(15) 0.0541(19) 0.0345(15) -0.0231(14) -0.0162(12) 0.0091(14)
C3 0.0467(19) 0.0320(16) 0.0356(16) -0.0144(13) -0.0122(14) 0.0029(14)
C31 0.0331(14) 0.0284(13) 0.0258(12) -0.0108(11) -0.0172(11) 0.0052(11)
C6 0.0376(16) 0.0369(16) 0.0450(16) -0.0207(14) -0.0243(14) 0.0101(13)
C25 0.0386(15) 0.0243(13) 0.0290(13) -0.0066(11) -0.0153(12) 0.0039(11)
C8 0.0512(19) 0.0374(17) 0.0354(15) -0.0059(13) -0.0261(15) -0.0024(14)
C32 0.0330(15) 0.0324(15) 0.0336(14) -0.0087(12) -0.0154(12) 0.0059(12)
C36 0.0332(15) 0.0355(15) 0.0312(14) -0.0116(12) -0.0157(12) 0.0043(12)
C33 0.0362(15) 0.0314(15) 0.0355(15) -0.0060(12) -0.0169(13) -0.0022(12)
C29 0.057(2) 0.0384(17) 0.0316(15) -0.0153(14) -0.0121(15) 0.0069(15)
C20 0.059(2) 0.0345(16) 0.0357(15) -0.0102(13) -0.0277(15) -0.0024(14)
C27 0.0372(17) 0.0348(16) 0.056(2) -0.0141(15) -0.0192(15) 0.0086(13)
C24 0.0420(17) 0.0347(15) 0.0349(14) -0.0116(13) -0.0212(14) 0.0001(13)
C28 0.0476(19) 0.0297(16) 0.0436(18) -0.0118(14) -0.0061(15) 0.0077(14)
C4 0.0494(18) 0.0362(16) 0.0348(15) -0.0125(13) -0.0234(14) -0.0033(14)
C35 0.0437(17) 0.0353(16) 0.0431(16) -0.0157(13) -0.0253(14) 0.0161(14)
C34 0.0500(18) 0.0259(14) 0.0374(15) -0.0094(12) -0.0245(14) 0.0067(13)
C11 0.0404(19) 0.086(3) 0.0348(17) -0.034(2) -0.0137(15) 0.0130(19)
C2 0.0352(15) 0.0329(15) 0.0354(14) -0.0153(12) -0.0162(12) 0.0076(12)
C9 0.056(2) 0.054(2) 0.0367(17) 0.0070(16) -0.0272(16) -0.0125(17)
C10 0.0396(19) 0.102(3) 0.0251(15) -0.021(2) -0.0110(14) -0.007(2)
C26 0.0385(16) 0.0332(15) 0.0436(16) -0.0166(13) -0.0217(14) 0.0094(13)
C30 0.0463(17) 0.0365(16) 0.0308(14) -0.0124(13) -0.0178(13) 0.0052(13)
C23 0.053(2) 0.0487(19) 0.0469(18) -0.0256(16) -0.0319(16) 0.0055(16)
C22 0.064(2) 0.052(2) 0.0387(16) -0.0186(15) -0.0341(16) 0.0044(17)
C5 0.0449(18) 0.0444(18) 0.059(2) -0.0220(16) -0.0353(17) 0.0102(15)
C14 0.0366(15) 0.0308(14) 0.0239(13) -0.0094(11) -0.0124(12) 0.0007(12)
C13 0.0305(14) 0.0254(13) 0.0266(12) -0.0083(11) -0.0144(11) 0.0032(11)
C15 0.0362(15) 0.0318(15) 0.0255(13) -0.0091(12) -0.0092(12) 0.0012(12)
C18 0.0322(15) 0.0395(15) 0.0311(13) -0.0188(12) -0.0155(12) 0.0062(12)
C21 0.080(3) 0.0430(18) 0.0328(15) -0.0056(14) -0.0348(17) -0.0043(17)
C17 0.0334(15) 0.0427(17) 0.0434(16) -0.0216(14) -0.0225(13) 0.0072(13)
C16 0.0302(15) 0.0328(15) 0.0390(15) -0.0147(13) -0.0129(13) 0.0045(12)

loop_
_atom_type_symbol
_atom_type_description
_atom_type_scat_dispersion_real
_atom_type_scat_dispersion_imag
_atom_type_scat_source
C C 0.0033 0.0016 'International Tables Vol C Tables 4.2.6.8 and 6.1.1.4'
H H 0.0000 0.0000 'International Tables Vol C Tables 4.2.6.8 and 6.1.1.4'
Br Br -0.2901 2.4595 'International Tables Vol C Tables 4.2.6.8 and 6.1.1.4'
Ni Ni 0.3393 1.1124 'International Tables Vol C Tables 4.2.6.8 and 6.1.1.4'
P P 0.1023 0.0942 'International Tables Vol C Tables 4.2.6.8 and 6.1.1.4'
O O 0.0106 0.0060 'International Tables Vol C Tables 4.2.6.8 and 6.1.1.4'

loop_
_geom_angle_atom_site_label_1
_geom_angle_atom_site_label_2
_geom_angle_atom_site_label_3
_geom_angle
O1 Ni1 O2 100.72(8)
O1 Ni1 Br1 111.75(6)
O2 Ni1 Br1 106.16(6)
O1 Ni1 Br2 101.65(6)
O2 Ni1 Br2 118.82(6)
Br1 Ni1 Br2 116.512(16)
O2 P2 C25 113.18(13)
O2 P2 C19 110.83(12)
C25 P2 C19 108.82(14)
O2 P2 C31 109.61(12)
C25 P2 C31 107.17(13)
C19 P2 C31 106.97(12)
O1 P1 C13 112.04(12)
O1 P1 C1 112.44(12)
C13 P1 C1 109.79(13)
O1 P1 C7 107.37(12)
C13 P1 C7 107.71(12)
C1 P1 C7 107.24(12)
P1 O1 Ni1 143.96(12)
P2 O2 Ni1 159.27(13)
C6 C1 C2 119.8(3)
C6 C1 P1 116.4(2)
C2 C1 P1 123.7(2)
C20 C19 C24 119.0(3)
C20 C19 P2 119.0(2)
C24 C19 P2 121.9(2)
C8 C7 C12 120.2(3)
C8 C7 P1 121.7(2)
C12 C7 P1 118.0(2)
C7 C12 C11 120.1(3)
C7 C12 H12 119.9
C11 C12 H12 119.9
C4 C3 C2 120.3(3)
C4 C3 H3 119.8
C2 C3 H3 119.8
C36 C31 C32 119.5(3)
C36 C31 P2 118.0(2)
C32 C31 P2 122.4(2)
C5 C6 C1 120.0(3)
C5 C6 H6 120.0
C1 C6 H6 120.0
C30 C25 C26 119.7(3)
C30 C25 P2 118.6(2)
C26 C25 P2 121.5(2)
C7 C8 C9 119.3(3)
C7 C8 H8 120.4
C9 C8 H8 120.4
C33 C32 C31 120.0(3)
C33 C32 H32 120.0
C31 C32 H32 120.0
C35 C36 C31 120.1(3)
C35 C36 H36 120.0
C31 C36 H36 120.0
C32 C33 C34 120.2(3)
C32 C33 H33 119.9
C34 C33 H33 119.9
C30 C29 C28 119.5(3)
C30 C29 H29 120.2
C28 C29 H29 120.2
C21 C20 C19 120.5(3)
C21 C20 H20 119.7
C19 C20 H20 119.7
C28 C27 C26 120.1(3)
C28 C27 H27 120.0
C26 C27 H27 120.0
C23 C24 C19 120.0(3)
C23 C24 H24 120.0
C19 C24 H24 120.0
C27 C28 C29 121.0(3)
C27 C28 H28 119.5
C29 C28 H28 119.5
C3 C4 C5 119.9(3)
C3 C4 H4 120.0
C5 C4 H4 120.0
C34 C35 C36 120.3(3)
C34 C35 H35 119.8
C36 C35 H35 119.8
C35 C34 C33 119.9(3)
C35 C34 H34 120.0
C33 C34 H34 120.0
C10 C11 C12 119.5(4)
C10 C11 H11 120.2
C12 C11 H11 120.2
C3 C2 C1 119.7(3)
C3 C2 H2 120.1
C1 C2 H2 120.1
C10 C9 C8 119.5(3)
C10 C9 H9 120.2
C8 C9 H9 120.2
C11 C10 C9 121.3(3)
C11 C10 H10 119.3
C9 C10 H10 119.3
C27 C26 C25 119.5(3)
C27 C26 H26 120.3
C25 C26 H26 120.3
C29 C30 C25 120.3(3)
C29 C30 H30 119.9
C25 C30 H30 119.9
C22 C23 C24 120.2(3)
C22 C23 H23 119.9
C24 C23 H23 119.9
C23 C22 C21 120.3(3)
C23 C22 H22 119.8
C21 C22 H22 119.8
C6 C5 C4 120.3(3)
C6 C5 H5 119.9
C4 C5 H5 119.9
C15 C14 C13 119.4(3)
C15 C14 H14 120.3
C13 C14 H14 120.3
C18 C13 C14 119.8(3)
C18 C13 P1 119.8(2)
C14 C13 P1 119.8(2)
C14 C15 C16 120.8(3)
C14 C15 H15 119.6
C16 C15 H15 119.6
C17 C18 C13 119.8(3)
C17 C18 H18 120.1
C13 C18 H18 120.1
C20 C21 C22 119.9(3)
C20 C21 H21 120.0
C22 C21 H21 120.0
C16 C17 C18 119.9(3)
C16 C17 H17 120.1
C18 C17 H17 120.1
C17 C16 C15 120.2(3)
C17 C16 H16 119.9
C15 C16 H16 119.9

loop_
_geom_bond_atom_site_label_1
_geom_bond_atom_site_label_2
_geom_bond_distance
Br2 Ni1 2.3734(4)
Ni1 O1 1.9447(18)
Ni1 O2 1.9561(19)
Ni1 Br1 2.3622(4)
P2 O2 1.504(2)
P2 C25 1.794(3)
P2 C19 1.798(3)
P2 C31 1.799(3)
P1 O1 1.5103(19)
P1 C13 1.786(3)
P1 C1 1.791(3)
P1 C7 1.802(3)
C1 C6 1.392(4)
C1 C2 1.393(4)
C19 C20 1.387(4)
C19 C24 1.400(4)
C7 C8 1.387(4)
C7 C12 1.387(4)
C12 C11 1.391(4)
C12 H12 0.9500
C3 C4 1.381(5)
C3 C2 1.385(4)
C3 H3 0.9500
C31 C36 1.391(4)
C31 C32 1.399(4)
C6 C5 1.378(4)
C6 H6 0.9500
C25 C30 1.392(4)
C25 C26 1.401(4)
C8 C9 1.394(5)
C8 H8 0.9500
C32 C33 1.386(4)
C32 H32 0.9500
C36 C35 1.389(4)
C36 H36 0.9500
C33 C34 1.389(4)
C33 H33 0.9500
C29 C30 1.384(5)
C29 C28 1.386(5)
C29 H29 0.9500
C20 C21 1.383(4)
C20 H20 0.9500
C27 C28 1.373(5)
C27 C26 1.391(5)
C27 H27 0.9500
C24 C23 1.389(4)
C24 H24 0.9500
C28 H28 0.9500
C4 C5 1.388(5)
C4 H4 0.9500
C35 C34 1.383(4)
C35 H35 0.9500
C34 H34 0.9500
C11 C10 1.358(6)
C11 H11 0.9500
C2 H2 0.9500
C9 C10 1.388(6)
C9 H9 0.9500
C10 H10 0.9500
C26 H26 0.9500
C30 H30 0.9500
C23 C22 1.370(5)
C23 H23 0.9500
C22 C21 1.386(5)
C22 H22 0.9500
C5 H5 0.9500
C14 C15 1.375(4)
C14 C13 1.406(4)
C14 H14 0.9500
C13 C18 1.395(4)
C15 C16 1.388(4)
C15 H15 0.9500
C18 C17 1.394(4)
C18 H18 0.9500
C21 H21 0.9500
C17 C16 1.382(4)
C17 H17 0.9500
C16 H16 0.9500

loop_
_geom_torsion_atom_site_label_1
_geom_torsion_atom_site_label_2
_geom_torsion_atom_site_label_3
_geom_torsion_atom_site_label_4
_geom_torsion
C13 P1 O1 Ni1 -78.6(2)
C1 P1 O1 Ni1 45.6(3)
C7 P1 O1 Ni1 163.4(2)
O2 Ni1 O1 P1 112.5(2)
Br1 Ni1 O1 P1 0.1(2)
Br2 Ni1 O1 P1 -124.9(2)
C25 P2 O2 Ni1 -47.4(4)
C19 P2 O2 Ni1 75.1(4)
C31 P2 O2 Ni1 -167.0(3)
O1 Ni1 O2 P2 -34.2(4)
Br1 Ni1 O2 P2 82.4(4)
Br2 Ni1 O2 P2 -144.0(3)
O1 P1 C1 C6 34.5(2)
C13 P1 C1 C6 160.0(2)
C7 P1 C1 C6 -83.2(2)
O1 P1 C1 C2 -149.7(2)
C13 P1 C1 C2 -24.2(3)
C7 P1 C1 C2 92.5(2)
O2 P2 C19 C20 -34.8(3)
C25 P2 C19 C20 90.3(3)
C31 P2 C19 C20 -154.2(2)
O2 P2 C19 C24 142.6(2)
C25 P2 C19 C24 -92.3(3)
C31 P2 C19 C24 23.2(3)
O1 P1 C7 C8 -166.3(2)
C13 P1 C7 C8 72.9(3)
C1 P1 C7 C8 -45.2(3)
O1 P1 C7 C12 14.4(3)
C13 P1 C7 C12 -106.4(2)
C1 P1 C7 C12 135.5(2)
C8 C7 C12 C11 -1.0(5)
P1 C7 C12 C11 178.3(2)
O2 P2 C31 C36 -27.7(3)
C25 P2 C31 C36 -150.9(2)
C19 P2 C31 C36 92.5(2)
O2 P2 C31 C32 155.7(2)
C25 P2 C31 C32 32.5(3)
C19 P2 C31 C32 -84.1(3)
C2 C1 C6 C5 -1.3(4)
P1 C1 C6 C5 174.6(2)
O2 P2 C25 C30 -39.3(3)
C19 P2 C25 C30 -163.0(2)
C31 P2 C25 C30 81.7(2)
O2 P2 C25 C26 145.6(2)
C19 P2 C25 C26 21.9(3)
C31 P2 C25 C26 -93.4(3)
C12 C7 C8 C9 -0.2(5)
P1 C7 C8 C9 -179.4(2)
C36 C31 C32 C33 -0.1(4)
P2 C31 C32 C33 176.4(2)
C32 C31 C36 C35 -0.2(4)
P2 C31 C36 C35 -176.9(2)
C31 C32 C33 C34 0.4(5)
C24 C19 C20 C21 -0.6(5)
P2 C19 C20 C21 176.8(3)
C20 C19 C24 C23 0.4(5)
P2 C19 C24 C23 -177.0(3)
C26 C27 C28 C29 1.2(5)
C30 C29 C28 C27 -1.2(5)
C2 C3 C4 C5 -1.0(5)
C31 C36 C35 C34 0.3(5)
C36 C35 C34 C33 0.0(5)
C32 C33 C34 C35 -0.4(5)
C7 C12 C11 C10 1.6(5)
C4 C3 C2 C1 1.6(4)
C6 C1 C2 C3 -0.4(4)
P1 C1 C2 C3 -176.0(2)
C7 C8 C9 C10 0.7(5)
C12 C11 C10 C9 -1.1(5)
C8 C9 C10 C11 -0.1(5)
C28 C27 C26 C25 0.3(5)
C30 C25 C26 C27 -1.9(4)
P2 C25 C26 C27 173.1(2)
C28 C29 C30 C25 -0.4(5)
C26 C25 C30 C29 1.9(4)
P2 C25 C30 C29 -173.3(2)
C19 C24 C23 C22 -0.4(5)
C24 C23 C22 C21 0.5(6)
C1 C6 C5 C4 1.9(5)
C3 C4 C5 C6 -0.7(5)
C15 C14 C13 C18 -0.8(4)
C15 C14 C13 P1 -172.5(2)
O1 P1 C13 C18 -95.9(2)
C1 P1 C13 C18 138.5(2)
C7 P1 C13 C18 22.0(3)
O1 P1 C13 C14 75.9(2)
C1 P1 C13 C14 -49.8(2)
C7 P1 C13 C14 -166.2(2)
C13 C14 C15 C16 2.0(4)
C14 C13 C18 C17 -0.9(4)
P1 C13 C18 C17 170.8(2)
C19 C20 C21 C22 0.7(6)
C23 C22 C21 C20 -0.7(6)
C13 C18 C17 C16 1.4(4)
C18 C17 C16 C15 -0.1(5)
C14 C15 C16 C17 -1.6(4)
